data_7247204
loop_
_publ_author_name
'Meng, Lingshan'
'Li, Duanxiu'
'Zhu, Yujing'
'Wang, Jianming'
'Deng, Zongwu'
'Zhang, Hailu'

_publ_section_title
;
 Pirfenidone--flavonoid cocrystals with reduced solubility and dissolution
 rate
;
_journal_issue 36
_journal_name_full CrystEngComm
_journal_page_first 5133
_journal_page_last 5140
_journal_paper_doi 10.1039/D3CE00402C
_journal_volume 25
_journal_year 2023
_chemical_formula_moiety 'C15 H10 O5, 2(C12 H11 N O)'
_chemical_formula_sum 'C39 H32 N2 O7'
_chemical_formula_weight 640.66
_space_group_crystal_system monoclinic
_space_group_IT_number 9
_space_group_name_Hall 'C -2yc'
_space_group_name_H-M_alt 'C 1 c 1'
_atom_sites_solution_hydrogens mixed
_audit_block_doi 10.5517/ccdc.csd.cc2dfmn4
_audit_creation_date 2023-02-25
_audit_creation_method
;
Olex2 1.3
(compiled 2020.11.12 svn.r5f609507 for OlexSys, GUI svn.r6408)
;
_audit_update_record
;
2023-03-09 deposited with the CCDC.	2023-08-15 downloaded from the CCDC.
;
_cell_angle_alpha 90
_cell_angle_beta 98.594(2)
_cell_angle_gamma 90
_cell_formula_units_Z 4
_cell_length_a 18.9053(6)
_cell_length_b 8.2831(2)
_cell_length_c 20.9395(5)
_cell_measurement_reflns_used 9855
_cell_measurement_temperature 273(2)
_cell_measurement_theta_max 72.098
_cell_measurement_theta_min 4.271
_cell_volume 3242.19(15)
_computing_cell_refinement 'SAINT v8.37A (Bruker, 2015)'
_computing_data_reduction 'SAINT v8.37A (Bruker, 2015)'
_computing_molecular_graphics 'Olex2 1.3 (Dolomanov et al., 2009)'
_computing_publication_material 'Olex2 1.3 (Dolomanov et al., 2009)'
_computing_structure_refinement 'SHELXL 2018/3 (Sheldrick, 2015)'
_computing_structure_solution 'XS  (Sheldrick, 2008)'
_diffrn_ambient_temperature 273(2)
_diffrn_measured_fraction_theta_full 0.999
_diffrn_measured_fraction_theta_max 0.995
_diffrn_measurement_device_type 'CCD area detector'
_diffrn_measurement_method 'phi and omega scans'
_diffrn_radiation_type CuK\a
_diffrn_radiation_wavelength 1.54178
_diffrn_reflns_av_R_equivalents 0.0675
_diffrn_reflns_av_unetI/netI 0.0652
_diffrn_reflns_Laue_measured_fraction_full 0.999
_diffrn_reflns_Laue_measured_fraction_max 0.995
_diffrn_reflns_limit_h_max 23
_diffrn_reflns_limit_h_min -23
_diffrn_reflns_limit_k_max 10
_diffrn_reflns_limit_k_min -9
_diffrn_reflns_limit_l_max 25
_diffrn_reflns_limit_l_min -25
_diffrn_reflns_number 21466
_diffrn_reflns_point_group_measured_fraction_full 0.983
_diffrn_reflns_point_group_measured_fraction_max 0.968
_diffrn_reflns_theta_full 67.679
_diffrn_reflns_theta_max 72.806
_diffrn_reflns_theta_min 4.271
_exptl_absorpt_coefficient_mu 0.740
_exptl_absorpt_correction_T_max 0.7536
_exptl_absorpt_correction_T_min 0.3766
_exptl_absorpt_process_details
;
SADABS-2016/2 (Bruker,2016/2) was used for absorption correction.
wR2(int) was 0.1575 before and 0.0909 after correction.
The Ratio of minimum to maximum transmission is 0.4997.
The \l/2 correction factor is Not present.
;
_exptl_crystal_colour colourless
_exptl_crystal_colour_primary colourless
_exptl_crystal_density_diffrn 1.313
_exptl_crystal_description block
_exptl_crystal_F_000 1344
_exptl_crystal_size_max 0.2
_exptl_crystal_size_mid 0.2
_exptl_crystal_size_min 0.1
_refine_diff_density_max 0.232
_refine_diff_density_min -0.187
_refine_diff_density_rms 0.051
_refine_ls_abs_structure_details
;
 Refined as an inversion twin.
;
_refine_ls_abs_structure_Flack 0.2(3)
_refine_ls_extinction_coef 0.0031(5)
_refine_ls_extinction_expression Fc^*^=kFc[1+0.001xFc^2^\l^3^/sin(2\q)]^-1/4^
_refine_ls_extinction_method 'SHELXL-2018/3 (Sheldrick 2018)'
_refine_ls_goodness_of_fit_ref 1.127
_refine_ls_hydrogen_treatment mixed
_refine_ls_matrix_type full
_refine_ls_number_parameters 443
_refine_ls_number_reflns 6267
_refine_ls_number_restraints 2
_refine_ls_restrained_S_all 1.126
_refine_ls_R_factor_all 0.0604
_refine_ls_R_factor_gt 0.0566
_refine_ls_shift/su_max 0.000
_refine_ls_shift/su_mean 0.000
_refine_ls_structure_factor_coef Fsqd
_refine_ls_weighting_details 'w=1/[\s^2^(Fo^2^)+(0.1275P)^2^+0.0028P] where P=(Fo^2^+2Fc^2^)/3'
_refine_ls_weighting_scheme calc
_refine_ls_wR_factor_gt 0.1742
_refine_ls_wR_factor_ref 0.1822
_reflns_Friedel_coverage 0.943
_reflns_Friedel_fraction_full 0.968
_reflns_Friedel_fraction_max 0.940
_reflns_number_gt 5684
_reflns_number_total 6267
_reflns_threshold_expression 'I > 2\s(I)'
_cod_data_source_file d3ce00402c2.cif
_cod_data_source_block t
_cod_depositor_comments 'Adding full bibliography for 7247203--7247204.cif.'
_cod_database_code 7247204
_shelx_shelxl_version_number 2018/3
_shelx_space_group_comment
;
The symmetry employed for this shelxl refinement is uniquely defined
by the following loop, which should always be used as a source of
symmetry information in preference to the above space-group names.
They are only intended as comments.
;
_shelx_estimated_absorpt_t_max 0.930
_shelx_estimated_absorpt_t_min 0.866
_olex2_refinement_description
;
1. Twinned data refinement
 Scales: 0.8(3)
 0.2(3)
2. Fixed Uiso
 At 1.2 times of:
  All C(H) groups
 At 1.5 times of:
  All C(H,H,H) groups, All O(H) groups
3.a Riding coordinates:
 O5(H5)
3.b Aromatic/amide H refined with riding coordinates:
 C13(H13), C23(H23), C24(H24), C26(H26), C17(H17), C27(H27), C19(H19),
 C5A(H5A), C3A(H3A), C2A(H2A), C8A(H8A), C9A(H9A), C10A(H10A), C11A(H11A),
 C12A(H12A), C5B(H5B), C3B(H3B), C2B(H2B), C12B(H12B), C11B(H11B), C10B(H10B),
 C9B(H9B), C8B(H8B)
3.c Idealised Me refined as rotating group:
 C6A(H6AA,H6AB,H6AC), C6B(H6BA,H6BB,H6BC)
;
_olex2_submission_special_instructions 'No special instructions were received'

loop_
_space_group_symop_operation_xyz
'x, y, z'
'x, -y, z+1/2'
'x+1/2, y+1/2, z'
'x+1/2, -y+1/2, z+1/2'

loop_
_atom_site_label
_atom_site_type_symbol
_atom_site_fract_x
_atom_site_fract_y
_atom_site_fract_z
_atom_site_U_iso_or_equiv
_atom_site_adp_type
_atom_site_occupancy
_atom_site_site_symmetry_order
_atom_site_calc_flag
_atom_site_refinement_flags_posn
_atom_site_refinement_flags_adp
_atom_site_refinement_flags_occupancy
_atom_site_disorder_assembly
_atom_site_disorder_group
O2 O 0.25670(16) 1.4190(3) 0.33899(14) 0.0603(7) Uani 1 1 d . . . . .
O3 O 0.20912(17) 0.9665(3) 0.39716(14) 0.0635(7) Uani 1 1 d . . . . .
O4 O 0.15377(19) 1.0948(4) 0.49174(16) 0.0688(8) Uani 1 1 d . . . . .
H4 H 0.171(4) 1.026(10) 0.458(3) 0.103 Uiso 1 1 d . U . . .
O5 O 0.14578(19) 1.6690(4) 0.49716(18) 0.0742(8) Uani 1 1 d . . . . .
H5 H 0.133899 1.650772 0.532564 0.111 Uiso 1 1 d R U . . .
O6 O 0.25959(19) 0.6350(4) 0.13622(15) 0.0700(8) Uani 1 1 d . . . . .
H6 H 0.284(4) 0.538(11) 0.154(3) 0.105 Uiso 1 1 d . U . . .
C22 C 0.25781(19) 1.0025(4) 0.27180(17) 0.0517(7) Uani 1 1 d . . . . .
C13 C 0.2679(2) 1.2856(5) 0.3045(2) 0.0578(8) Uani 1 1 d . . . . .
H13 H 0.289296 1.300717 0.267694 0.069 Uiso 1 1 calc R U . . .
C23 C 0.2312(2) 1.0256(5) 0.20615(19) 0.0587(9) Uani 1 1 d . . . . .
H23 H 0.211706 1.125053 0.192374 0.070 Uiso 1 1 calc R U . . .
C14 C 0.2509(2) 1.1331(5) 0.31842(18) 0.0518(8) Uani 1 1 d . . . . .
C24 C 0.2334(2) 0.9030(5) 0.16164(19) 0.0629(9) Uani 1 1 d . . . . .
H24 H 0.216236 0.921265 0.118270 0.076 Uiso 1 1 calc R U . . .
C15 C 0.22162(19) 1.1035(4) 0.37799(17) 0.0498(8) Uani 1 1 d . . . . .
C25 C 0.2610(2) 0.7534(5) 0.18126(19) 0.0546(8) Uani 1 1 d . . . . .
C16 C 0.1699(2) 1.2391(5) 0.46743(18) 0.0530(8) Uani 1 1 d . . . . .
C26 C 0.2896(2) 0.7291(5) 0.24607(19) 0.0561(8) Uani 1 1 d . . . . .
H26 H 0.310296 0.630639 0.259427 0.067 Uiso 1 1 calc R U . . .
C17 C 0.1503(2) 1.3786(6) 0.4963(2) 0.0605(9) Uani 1 1 d . . . . .
H17 H 0.126744 1.372294 0.532204 0.073 Uiso 1 1 calc R U . . .
C27 C 0.2868(2) 0.8530(5) 0.29049(18) 0.0548(8) Uani 1 1 d . . . . .
H27 H 0.304828 0.835170 0.333711 0.066 Uiso 1 1 calc R U . . .
C18 C 0.16576(19) 1.5299(5) 0.47156(19) 0.0572(8) Uani 1 1 d . . . . .
C19 C 0.2026(2) 1.5425(5) 0.41928(19) 0.0567(8) Uani 1 1 d . . . . .
H19 H 0.214334 1.642548 0.403686 0.068 Uiso 1 1 calc R U . . .
C20 C 0.22104(18) 1.4015(4) 0.39136(18) 0.0509(8) Uani 1 1 d . . . . .
C21 C 0.20550(19) 1.2468(5) 0.41279(18) 0.0490(7) Uani 1 1 d . . . . .
O1A O 0.34030(17) 0.3807(4) 0.17950(15) 0.0654(7) Uani 1 1 d . . . . .
N1A N 0.42249(17) 0.2160(4) 0.14301(15) 0.0535(7) Uani 1 1 d . . . . .
C5A C 0.4467(3) 0.1335(5) 0.0934(2) 0.0624(9) Uani 1 1 d . . . . .
H5A H 0.492595 0.089967 0.100085 0.075 Uiso 1 1 calc R U . . .
C4A C 0.4058(3) 0.1139(5) 0.0351(2) 0.0724(12) Uani 1 1 d . . . . .
C3A C 0.3356(3) 0.1763(7) 0.0282(2) 0.0794(13) Uani 1 1 d . . . . .
H3A H 0.304839 0.158073 -0.010130 0.095 Uiso 1 1 calc R U . . .
C2A C 0.3118(3) 0.2624(7) 0.0760(2) 0.0725(11) Uani 1 1 d . . . . .
H2A H 0.265368 0.302658 0.069779 0.087 Uiso 1 1 calc R U . . .
C1A C 0.3571(2) 0.2916(5) 0.13545(19) 0.0554(8) Uani 1 1 d . . . . .
C6A C 0.4348(5) 0.0285(8) -0.0189(3) 0.101(2) Uani 1 1 d . . . . .
H6AA H 0.447681 0.106625 -0.048970 0.151 Uiso 1 1 calc R U . . .
H6AB H 0.398903 -0.042619 -0.040598 0.151 Uiso 1 1 calc R U . . .
H6AC H 0.476254 -0.033009 -0.001486 0.151 Uiso 1 1 calc R U . . .
C7A C 0.4685(2) 0.2275(5) 0.20453(19) 0.0542(8) Uani 1 1 d . . . . .
C8A C 0.5357(2) 0.2945(6) 0.2091(3) 0.0684(10) Uani 1 1 d . . . . .
H8A H 0.552702 0.330448 0.172171 0.082 Uiso 1 1 calc R U . . .
C9A C 0.5777(3) 0.3081(7) 0.2688(3) 0.0843(15) Uani 1 1 d . . . . .
H9A H 0.623372 0.351964 0.272014 0.101 Uiso 1 1 calc R U . . .
C10A C 0.5523(3) 0.2572(7) 0.3232(3) 0.0873(16) Uani 1 1 d . . . . .
H10A H 0.580270 0.270008 0.363391 0.105 Uiso 1 1 calc R U . . .
C11A C 0.4856(3) 0.1872(8) 0.3192(3) 0.0824(14) Uani 1 1 d . . . . .
H11A H 0.469155 0.150731 0.356324 0.099 Uiso 1 1 calc R U . . .
C12A C 0.4431(2) 0.1713(6) 0.2595(2) 0.0642(10) Uani 1 1 d . . . . .
H12A H 0.398186 0.123553 0.256197 0.077 Uiso 1 1 calc R U . . .
O1B O 0.0912(2) 0.3840(5) 0.10356(18) 0.0822(10) Uani 1 1 d . . . . .
N1B N 0.01651(17) 0.2287(4) 0.15477(15) 0.0528(7) Uani 1 1 d . . . . .
C5B C -0.0090(2) 0.1824(5) 0.2101(2) 0.0591(8) Uani 1 1 d . . . . .
H5B H -0.046283 0.108300 0.207177 0.071 Uiso 1 1 calc R U . . .
C4B C 0.0189(3) 0.2422(6) 0.2691(2) 0.0684(11) Uani 1 1 d . . . . .
C3B C 0.0755(3) 0.3522(7) 0.2708(3) 0.0768(13) Uani 1 1 d . . . . .
H3B H 0.095797 0.394559 0.310470 0.092 Uiso 1 1 calc R U . . .
C2B C 0.1015(2) 0.3989(6) 0.2172(2) 0.0696(11) Uani 1 1 d . . . . .
H2B H 0.139326 0.471797 0.220751 0.084 Uiso 1 1 calc R U . . .
C1B C 0.0722(2) 0.3383(5) 0.1553(2) 0.0597(9) Uani 1 1 d . . . . .
C6B C -0.0094(4) 0.1874(11) 0.3293(3) 0.104(2) Uani 1 1 d . . . . .
H6BA H -0.033338 0.275788 0.346722 0.155 Uiso 1 1 calc R U . . .
H6BB H 0.029606 0.151511 0.360768 0.155 Uiso 1 1 calc R U . . .
H6BC H -0.042571 0.100227 0.318753 0.155 Uiso 1 1 calc R U . . .
C7B C -0.0192(2) 0.1660(5) 0.09413(18) 0.0544(8) Uani 1 1 d . . . . .
C12B C 0.0194(3) 0.0812(6) 0.0536(2) 0.0670(10) Uani 1 1 d . . . . .
H12B H 0.068405 0.065400 0.064765 0.080 Uiso 1 1 calc R U . . .
C11B C -0.0166(3) 0.0209(8) -0.0039(2) 0.0844(14) Uani 1 1 d . . . . .
H11B H 0.008231 -0.036375 -0.031603 0.101 Uiso 1 1 calc R U . . .
C10B C -0.0886(3) 0.0450(9) -0.0200(3) 0.0882(16) Uani 1 1 d . . . . .
H10B H -0.112057 0.006083 -0.059189 0.106 Uiso 1 1 calc R U . . .
C9B C -0.1265(3) 0.1258(8) 0.0207(3) 0.0814(14) Uani 1 1 d . . . . .
H9B H -0.175690 0.138249 0.009918 0.098 Uiso 1 1 calc R U . . .
C8B C -0.0914(2) 0.1889(6) 0.0779(2) 0.0661(10) Uani 1 1 d . . . . .
H8B H -0.116699 0.246524 0.105209 0.079 Uiso 1 1 calc R U . . .

loop_
_atom_site_aniso_label
_atom_site_aniso_U_11
_atom_site_aniso_U_22
_atom_site_aniso_U_33
_atom_site_aniso_U_23
_atom_site_aniso_U_13
_atom_site_aniso_U_12
O2 0.0758(16) 0.0511(13) 0.0586(15) -0.0018(11) 0.0252(12) -0.0044(11)
O3 0.0842(18) 0.0520(14) 0.0573(15) 0.0032(11) 0.0206(13) -0.0022(12)
O4 0.085(2) 0.0673(17) 0.0587(16) 0.0025(12) 0.0278(14) -0.0058(14)
O5 0.0803(19) 0.0679(18) 0.077(2) -0.0175(15) 0.0210(15) 0.0054(15)
O6 0.0845(19) 0.0641(16) 0.0603(17) -0.0135(13) 0.0076(14) 0.0147(15)
C22 0.0566(17) 0.0528(17) 0.0480(17) -0.0008(14) 0.0153(14) -0.0001(14)
C13 0.069(2) 0.0535(19) 0.054(2) -0.0035(15) 0.0217(16) 0.0020(16)
C23 0.074(2) 0.0518(18) 0.0515(18) 0.0054(15) 0.0122(16) 0.0150(16)
C14 0.0538(17) 0.0543(17) 0.0489(18) -0.0009(14) 0.0128(13) 0.0031(14)
C24 0.076(2) 0.066(2) 0.0463(19) -0.0006(15) 0.0094(16) 0.0144(18)
C15 0.0534(17) 0.0498(17) 0.0456(18) -0.0005(13) 0.0057(13) -0.0011(13)
C25 0.0590(19) 0.0545(18) 0.052(2) -0.0068(15) 0.0138(15) 0.0025(15)
C16 0.0533(18) 0.0597(19) 0.0458(17) -0.0014(14) 0.0067(14) -0.0012(14)
C26 0.063(2) 0.0508(18) 0.055(2) 0.0028(15) 0.0119(16) 0.0055(15)
C17 0.059(2) 0.071(2) 0.053(2) -0.0082(17) 0.0118(16) 0.0002(17)
C27 0.0595(19) 0.0568(19) 0.0485(18) 0.0031(15) 0.0091(14) 0.0066(15)
C18 0.0529(17) 0.061(2) 0.0563(19) -0.0111(16) 0.0047(14) 0.0034(15)
C19 0.0568(18) 0.0542(19) 0.059(2) -0.0077(15) 0.0083(15) -0.0020(15)
C20 0.0501(17) 0.0536(18) 0.0491(18) -0.0023(14) 0.0078(14) -0.0012(13)
C21 0.0472(16) 0.0555(18) 0.0442(16) -0.0016(13) 0.0069(12) 0.0005(12)
O1A 0.0699(16) 0.0669(16) 0.0611(16) 0.0006(13) 0.0156(12) 0.0175(13)
N1A 0.0577(16) 0.0517(15) 0.0518(17) 0.0016(12) 0.0101(12) 0.0039(12)
C5A 0.077(2) 0.0536(18) 0.059(2) 0.0014(15) 0.0200(18) 0.0106(17)
C4A 0.108(4) 0.057(2) 0.053(2) 0.0001(17) 0.015(2) 0.001(2)
C3A 0.098(3) 0.075(3) 0.060(2) 0.000(2) -0.004(2) -0.002(2)
C2A 0.070(2) 0.079(3) 0.066(3) 0.005(2) 0.000(2) 0.009(2)
C1A 0.0586(19) 0.0531(18) 0.055(2) 0.0053(15) 0.0109(15) 0.0039(15)
C6A 0.166(7) 0.083(3) 0.060(3) -0.008(3) 0.038(3) 0.009(4)
C7A 0.0544(18) 0.0521(17) 0.056(2) 0.0003(14) 0.0070(15) 0.0040(14)
C8A 0.059(2) 0.064(2) 0.084(3) 0.010(2) 0.0139(19) 0.0007(17)
C9A 0.064(2) 0.078(3) 0.104(4) -0.005(3) -0.011(2) -0.004(2)
C10A 0.086(3) 0.090(3) 0.077(3) -0.011(3) -0.015(3) 0.018(3)
C11A 0.087(3) 0.095(4) 0.063(3) 0.010(3) 0.003(2) 0.013(3)
C12A 0.060(2) 0.074(3) 0.059(2) 0.0091(18) 0.0102(16) 0.0064(18)
O1B 0.085(2) 0.090(2) 0.077(2) 0.0077(17) 0.0273(17) -0.0221(17)
N1B 0.0563(15) 0.0536(15) 0.0492(16) 0.0003(12) 0.0098(12) -0.0013(12)
C5B 0.070(2) 0.0579(19) 0.0509(19) 0.0038(15) 0.0133(15) 0.0031(16)
C4B 0.086(3) 0.071(2) 0.048(2) -0.0015(17) 0.0084(19) 0.015(2)
C3B 0.078(3) 0.078(3) 0.067(3) -0.011(2) -0.013(2) 0.017(2)
C2B 0.058(2) 0.066(2) 0.080(3) -0.0083(19) -0.005(2) 0.0024(17)
C1B 0.0548(18) 0.056(2) 0.067(2) 0.0032(17) 0.0051(16) 0.0011(15)
C6B 0.138(6) 0.126(5) 0.050(3) 0.007(3) 0.023(3) 0.017(4)
C7B 0.0582(19) 0.0566(19) 0.0490(19) 0.0019(15) 0.0096(14) -0.0055(15)
C12B 0.072(2) 0.074(2) 0.057(2) -0.0087(18) 0.0163(18) -0.0004(19)
C11B 0.095(3) 0.100(4) 0.061(3) -0.020(3) 0.018(2) -0.008(3)
C10B 0.090(3) 0.108(4) 0.063(3) -0.015(3) 0.002(2) -0.020(3)
C9B 0.066(3) 0.098(3) 0.077(3) -0.004(3) -0.002(2) -0.013(2)
C8B 0.059(2) 0.075(2) 0.065(2) 0.001(2) 0.0099(17) -0.0045(19)

loop_
_atom_type_symbol
_atom_type_description
_atom_type_scat_dispersion_real
_atom_type_scat_dispersion_imag
_atom_type_scat_source
C C 0.0181 0.0091 'International Tables Vol C Tables 4.2.6.8 and 6.1.1.4'
H H 0.0000 0.0000 'International Tables Vol C Tables 4.2.6.8 and 6.1.1.4'
N N 0.0311 0.0180 'International Tables Vol C Tables 4.2.6.8 and 6.1.1.4'
O O 0.0492 0.0322 'International Tables Vol C Tables 4.2.6.8 and 6.1.1.4'

loop_
_geom_angle_atom_site_label_1
_geom_angle_atom_site_label_2
_geom_angle_atom_site_label_3
_geom_angle
_geom_angle_site_symmetry_1
_geom_angle_site_symmetry_3
_geom_angle_publ_flag
C13 O2 C20 118.2(3) . . ?
C16 O4 H4 97(4) . . ?
C18 O5 H5 109.5 . . ?
C25 O6 H6 112(4) . . ?
C23 C22 C14 119.6(3) . . ?
C27 C22 C23 117.8(3) . . ?
C27 C22 C14 122.6(3) . . ?
O2 C13 H13 117.0 . . ?
C14 C13 O2 126.0(4) . . ?
C14 C13 H13 117.0 . . ?
C22 C23 H23 119.4 . . ?
C24 C23 C22 121.1(3) . . ?
C24 C23 H23 119.4 . . ?
C13 C14 C22 119.8(3) . . ?
C13 C14 C15 118.5(3) . . ?
C15 C14 C22 121.7(3) . . ?
C23 C24 H24 119.8 . . ?
C25 C24 C23 120.4(4) . . ?
C25 C24 H24 119.8 . . ?
O3 C15 C14 123.1(3) . . ?
O3 C15 C21 121.5(3) . . ?
C21 C15 C14 115.3(3) . . ?
O6 C25 C24 118.3(4) . . ?
O6 C25 C26 122.3(3) . . ?
C24 C25 C26 119.4(3) . . ?
O4 C16 C17 119.0(4) . . ?
O4 C16 C21 120.4(3) . . ?
C17 C16 C21 120.6(4) . . ?
C25 C26 H26 120.2 . . ?
C27 C26 C25 119.7(3) . . ?
C27 C26 H26 120.2 . . ?
C16 C17 H17 120.0 . . ?
C16 C17 C18 120.0(4) . . ?
C18 C17 H17 120.0 . . ?
C22 C27 C26 121.5(3) . . ?
C22 C27 H27 119.2 . . ?
C26 C27 H27 119.2 . . ?
O5 C18 C17 122.0(4) . . ?
O5 C18 C19 117.0(4) . . ?
C19 C18 C17 121.0(4) . . ?
C18 C19 H19 121.2 . . ?
C20 C19 C18 117.5(4) . . ?
C20 C19 H19 121.2 . . ?
O2 C20 C21 120.1(3) . . ?
C19 C20 O2 115.8(3) . . ?
C19 C20 C21 124.1(3) . . ?
C16 C21 C15 122.1(3) . . ?
C20 C21 C15 121.2(3) . . ?
C20 C21 C16 116.6(3) . . ?
C5A N1A C7A 118.7(3) . . ?
C1A N1A C5A 122.3(3) . . ?
C1A N1A C7A 119.0(3) . . ?
N1A C5A H5A 119.0 . . ?
C4A C5A N1A 121.9(4) . . ?
C4A C5A H5A 119.0 . . ?
C5A C4A C3A 116.9(4) . . ?
C5A C4A C6A 120.6(5) . . ?
C3A C4A C6A 122.5(5) . . ?
C4A C3A H3A 119.1 . . ?
C2A C3A C4A 121.7(4) . . ?
C2A C3A H3A 119.1 . . ?
C3A C2A H2A 119.6 . . ?
C3A C2A C1A 120.8(5) . . ?
C1A C2A H2A 119.6 . . ?
O1A C1A N1A 120.3(3) . . ?
O1A C1A C2A 123.8(4) . . ?
N1A C1A C2A 115.9(4) . . ?
C4A C6A H6AA 109.5 . . ?
C4A C6A H6AB 109.5 . . ?
C4A C6A H6AC 109.5 . . ?
H6AA C6A H6AB 109.5 . . ?
H6AA C6A H6AC 109.5 . . ?
H6AB C6A H6AC 109.5 . . ?
C8A C7A N1A 121.0(4) . . ?
C8A C7A C12A 120.4(4) . . ?
C12A C7A N1A 118.6(4) . . ?
C7A C8A H8A 120.1 . . ?
C7A C8A C9A 119.7(5) . . ?
C9A C8A H8A 120.1 . . ?
C8A C9A H9A 119.9 . . ?
C10A C9A C8A 120.2(5) . . ?
C10A C9A H9A 119.9 . . ?
C9A C10A H10A 119.7 . . ?
C9A C10A C11A 120.7(5) . . ?
C11A C10A H10A 119.7 . . ?
C10A C11A H11A 120.1 . . ?
C10A C11A C12A 119.8(5) . . ?
C12A C11A H11A 120.1 . . ?
C7A C12A H12A 120.4 . . ?
C11A C12A C7A 119.2(5) . . ?
C11A C12A H12A 120.4 . . ?
C5B N1B C1B 122.4(3) . . ?
C5B N1B C7B 117.7(3) . . ?
C1B N1B C7B 119.8(3) . . ?
N1B C5B H5B 119.1 . . ?
C4B C5B N1B 121.8(4) . . ?
C4B C5B H5B 119.1 . . ?
C5B C4B C3B 116.8(4) . . ?
C5B C4B C6B 120.7(5) . . ?
C3B C4B C6B 122.5(5) . . ?
C4B C3B H3B 118.8 . . ?
C2B C3B C4B 122.5(4) . . ?
C2B C3B H3B 118.8 . . ?
C3B C2B H2B 119.5 . . ?
C3B C2B C1B 121.1(4) . . ?
C1B C2B H2B 119.5 . . ?
O1B C1B N1B 120.5(4) . . ?
O1B C1B C2B 124.0(4) . . ?
N1B C1B C2B 115.4(4) . . ?
C4B C6B H6BA 109.5 . . ?
C4B C6B H6BB 109.5 . . ?
C4B C6B H6BC 109.5 . . ?
H6BA C6B H6BB 109.5 . . ?
H6BA C6B H6BC 109.5 . . ?
H6BB C6B H6BC 109.5 . . ?
C12B C7B N1B 120.1(3) . . ?
C8B C7B N1B 119.1(4) . . ?
C8B C7B C12B 120.9(4) . . ?
C7B C12B H12B 120.7 . . ?
C11B C12B C7B 118.6(4) . . ?
C11B C12B H12B 120.7 . . ?
C12B C11B H11B 119.8 . . ?
C10B C11B C12B 120.3(5) . . ?
C10B C11B H11B 119.8 . . ?
C11B C10B H10B 119.6 . . ?
C11B C10B C9B 120.8(5) . . ?
C9B C10B H10B 119.6 . . ?
C10B C9B H9B 120.1 . . ?
C10B C9B C8B 119.8(5) . . ?
C8B C9B H9B 120.1 . . ?
C7B C8B C9B 119.6(5) . . ?
C7B C8B H8B 120.2 . . ?
C9B C8B H8B 120.2 . . ?

loop_
_geom_bond_atom_site_label_1
_geom_bond_atom_site_label_2
_geom_bond_distance
_geom_bond_site_symmetry_2
_geom_bond_publ_flag
O2 C13 1.355(5) . ?
O2 C20 1.378(5) . ?
O3 C15 1.238(5) . ?
O4 H4 1.00(8) . ?
O4 C16 1.352(5) . ?
O5 H5 0.8200 . ?
O5 C18 1.348(5) . ?
O6 H6 0.98(8) . ?
O6 C25 1.358(5) . ?
C22 C23 1.405(5) . ?
C22 C14 1.476(5) . ?
C22 C27 1.387(5) . ?
C13 H13 0.9300 . ?
C13 C14 1.346(6) . ?
C23 H23 0.9300 . ?
C23 C24 1.384(6) . ?
C14 C15 1.459(5) . ?
C24 H24 0.9300 . ?
C24 C25 1.383(6) . ?
C15 C21 1.449(5) . ?
C25 C26 1.398(5) . ?
C16 C17 1.380(6) . ?
C16 C21 1.413(5) . ?
C26 H26 0.9300 . ?
C26 C27 1.391(6) . ?
C17 H17 0.9300 . ?
C17 C18 1.404(6) . ?
C27 H27 0.9300 . ?
C18 C19 1.386(6) . ?
C19 H19 0.9300 . ?
C19 C20 1.374(5) . ?
C20 C21 1.403(5) . ?
O1A C1A 1.259(5) . ?
N1A C5A 1.379(5) . ?
N1A C1A 1.373(5) . ?
N1A C7A 1.446(5) . ?
C5A H5A 0.9300 . ?
C5A C4A 1.353(7) . ?
C4A C3A 1.410(8) . ?
C4A C6A 1.505(7) . ?
C3A H3A 0.9300 . ?
C3A C2A 1.360(8) . ?
C2A H2A 0.9300 . ?
C2A C1A 1.422(6) . ?
C6A H6AA 0.9600 . ?
C6A H6AB 0.9600 . ?
C6A H6AC 0.9600 . ?
C7A C8A 1.375(6) . ?
C7A C12A 1.391(6) . ?
C8A H8A 0.9300 . ?
C8A C9A 1.383(8) . ?
C9A H9A 0.9300 . ?
C9A C10A 1.367(9) . ?
C10A H10A 0.9300 . ?
C10A C11A 1.379(9) . ?
C11A H11A 0.9300 . ?
C11A C12A 1.388(7) . ?
C12A H12A 0.9300 . ?
O1B C1B 1.250(6) . ?
N1B C5B 1.374(5) . ?
N1B C1B 1.389(5) . ?
N1B C7B 1.442(5) . ?
C5B H5B 0.9300 . ?
C5B C4B 1.361(6) . ?
C4B C3B 1.401(8) . ?
C4B C6B 1.512(8) . ?
C3B H3B 0.9300 . ?
C3B C2B 1.349(8) . ?
C2B H2B 0.9300 . ?
C2B C1B 1.423(6) . ?
C6B H6BA 0.9600 . ?
C6B H6BB 0.9600 . ?
C6B H6BC 0.9600 . ?
C7B C12B 1.390(6) . ?
C7B C8B 1.371(6) . ?
C12B H12B 0.9300 . ?
C12B C11B 1.384(7) . ?
C11B H11B 0.9300 . ?
C11B C10B 1.366(9) . ?
C10B H10B 0.9300 . ?
C10B C9B 1.368(9) . ?
C9B H9B 0.9300 . ?
C9B C8B 1.382(7) . ?
C8B H8B 0.9300 . ?

loop_
_geom_hbond_atom_site_label_D
_geom_hbond_atom_site_label_H
_geom_hbond_atom_site_label_A
_geom_hbond_distance_DH
_geom_hbond_distance_HA
_geom_hbond_distance_DA
_geom_hbond_angle_DHA
_geom_hbond_site_symmetry_A
_geom_hbond_publ_flag
O4 H4 O3 1.00(8) 1.63(8) 2.601(4) 162(7) . yes
O5 H5 O1B 0.82 1.82 2.628(5) 169.6 2_575 yes
O6 H6 O1A 0.98(8) 1.71(8) 2.678(4) 170(7) . yes
C13 H13 O1A 0.93 2.30 3.227(5) 171.0 1_565 yes
C17 H17 O1B 0.93 2.66 3.302(5) 127.1 2_575 yes
C5A H5A O1B 0.93 2.52 3.406(6) 159.3 3_545 yes
C2A H2A O5 0.93 2.54 3.369(6) 148.7 2_574 yes

loop_
_geom_torsion_atom_site_label_1
_geom_torsion_atom_site_label_2
_geom_torsion_atom_site_label_3
_geom_torsion_atom_site_label_4
_geom_torsion
_geom_torsion_site_symmetry_1
_geom_torsion_site_symmetry_2
_geom_torsion_site_symmetry_3
_geom_torsion_site_symmetry_4
_geom_torsion_publ_flag
O2 C13 C14 C22 172.1(4) . . . . ?
O2 C13 C14 C15 -4.0(6) . . . . ?
O2 C20 C21 C15 -4.6(5) . . . . ?
O2 C20 C21 C16 179.0(3) . . . . ?
O3 C15 C21 C16 -4.9(5) . . . . ?
O3 C15 C21 C20 178.8(3) . . . . ?
O4 C16 C17 C18 -179.4(3) . . . . ?
O4 C16 C21 C15 4.4(5) . . . . ?
O4 C16 C21 C20 -179.1(3) . . . . ?
O5 C18 C19 C20 -177.8(3) . . . . ?
O6 C25 C26 C27 -177.3(4) . . . . ?
C22 C23 C24 C25 1.1(7) . . . . ?
C22 C14 C15 O3 9.2(5) . . . . ?
C22 C14 C15 C21 -168.8(3) . . . . ?
C13 O2 C20 C19 -171.5(3) . . . . ?
C13 O2 C20 C21 8.2(5) . . . . ?
C13 C14 C15 O3 -174.8(4) . . . . ?
C13 C14 C15 C21 7.3(5) . . . . ?
C23 C22 C14 C13 -46.2(5) . . . . ?
C23 C22 C14 C15 129.8(4) . . . . ?
C23 C22 C27 C26 -0.1(6) . . . . ?
C23 C24 C25 O6 177.5(4) . . . . ?
C23 C24 C25 C26 -2.8(7) . . . . ?
C14 C22 C23 C24 -176.6(4) . . . . ?
C14 C22 C27 C26 176.8(4) . . . . ?
C14 C15 C21 C16 173.1(3) . . . . ?
C14 C15 C21 C20 -3.2(5) . . . . ?
C24 C25 C26 C27 3.0(6) . . . . ?
C25 C26 C27 C22 -1.6(6) . . . . ?
C16 C17 C18 O5 178.1(4) . . . . ?
C16 C17 C18 C19 -1.9(6) . . . . ?
C17 C16 C21 C15 -174.8(3) . . . . ?
C17 C16 C21 C20 1.7(5) . . . . ?
C17 C18 C19 C20 2.2(5) . . . . ?
C27 C22 C23 C24 0.4(6) . . . . ?
C27 C22 C14 C13 137.0(4) . . . . ?
C27 C22 C14 C15 -47.0(5) . . . . ?
C18 C19 C20 O2 179.1(3) . . . . ?
C18 C19 C20 C21 -0.6(5) . . . . ?
C19 C20 C21 C15 175.1(3) . . . . ?
C19 C20 C21 C16 -1.4(5) . . . . ?
C20 O2 C13 C14 -4.0(6) . . . . ?
C21 C16 C17 C18 -0.2(6) . . . . ?
N1A C5A C4A C3A -2.5(7) . . . . ?
N1A C5A C4A C6A 177.7(5) . . . . ?
N1A C7A C8A C9A 178.1(4) . . . . ?
N1A C7A C12A C11A -177.5(4) . . . . ?
C5A N1A C1A O1A -171.9(4) . . . . ?
C5A N1A C1A C2A 7.8(6) . . . . ?
C5A N1A C7A C8A 57.6(5) . . . . ?
C5A N1A C7A C12A -123.2(4) . . . . ?
C5A C4A C3A C2A 4.7(8) . . . . ?
C4A C3A C2A C1A -0.5(8) . . . . ?
C3A C2A C1A O1A 174.2(5) . . . . ?
C3A C2A C1A N1A -5.6(7) . . . . ?
C1A N1A C5A C4A -3.9(6) . . . . ?
C1A N1A C7A C8A -120.5(4) . . . . ?
C1A N1A C7A C12A 58.7(5) . . . . ?
C6A C4A C3A C2A -175.6(5) . . . . ?
C7A N1A C5A C4A 178.0(4) . . . . ?
C7A N1A C1A O1A 6.1(5) . . . . ?
C7A N1A C1A C2A -174.1(4) . . . . ?
C7A C8A C9A C10A -0.9(8) . . . . ?
C8A C7A C12A C11A 1.6(7) . . . . ?
C8A C9A C10A C11A 2.1(9) . . . . ?
C9A C10A C11A C12A -1.4(9) . . . . ?
C10A C11A C12A C7A -0.4(8) . . . . ?
C12A C7A C8A C9A -1.0(7) . . . . ?
N1B C5B C4B C3B -0.6(6) . . . . ?
N1B C5B C4B C6B -179.1(5) . . . . ?
N1B C7B C12B C11B 179.2(5) . . . . ?
N1B C7B C8B C9B -178.3(4) . . . . ?
C5B N1B C1B O1B -176.1(4) . . . . ?
C5B N1B C1B C2B 0.5(6) . . . . ?
C5B N1B C7B C12B -123.6(4) . . . . ?
C5B N1B C7B C8B 55.3(5) . . . . ?
C5B C4B C3B C2B 0.4(7) . . . . ?
C4B C3B C2B C1B 0.3(7) . . . . ?
C3B C2B C1B O1B 175.7(4) . . . . ?
C3B C2B C1B N1B -0.7(6) . . . . ?
C1B N1B C5B C4B 0.2(6) . . . . ?
C1B N1B C7B C12B 59.7(5) . . . . ?
C1B N1B C7B C8B -121.5(4) . . . . ?
C6B C4B C3B C2B 178.8(5) . . . . ?
C7B N1B C5B C4B -176.5(4) . . . . ?
C7B N1B C1B O1B 0.6(6) . . . . ?
C7B N1B C1B C2B 177.1(3) . . . . ?
C7B C12B C11B C10B 0.2(9) . . . . ?
C12B C7B C8B C9B 0.5(7) . . . . ?
C12B C11B C10B C9B -1.5(10) . . . . ?
C11B C10B C9B C8B 2.3(10) . . . . ?
C10B C9B C8B C7B -1.8(8) . . . . ?
C8B C7B C12B C11B 0.3(7) . . . . ?

loop_
_twin_individual_id
_twin_individual_mass_fraction_refined
1 0.8(3)
2 0.2(3)
